data_3500025
loop_
_publ_author_name
'Tobias St\"urzer'
'Saulius Gra\<zulis'

_publ_section_title
;
 A structure of Azulene
;
_journal_name_full 'Personal communication to COD'
_journal_year 2015
_chemical_formula_sum 'C10 H8'
_chemical_formula_weight 128.16
_space_group_crystal_system monoclinic
_space_group_IT_number 14
_space_group_name_Hall '-P 2ybc'
_space_group_name_H-M_alt 'P 1 21/c 1'
_symmetry_space_group_name_Hall '-P 2ybc'
_symmetry_space_group_name_H-M 'P 1 21/c 1'
_atom_sites_solution_hydrogens geom
_audit_creation_method SHELXL-2014/7
_cell_angle_alpha 90
_cell_angle_beta 100.378(3)
_cell_angle_gamma 90
_cell_formula_units_Z 4
_cell_length_a 7.7082(4)
_cell_length_b 5.9107(3)
_cell_length_c 7.7227(4)
_cell_measurement_temperature 100(2)
_cell_volume 346.10(3)
_computing_structure_refinement 'SHELXL-2014/7 (Sheldrick, 2014)'
_diffrn_ambient_temperature 100(2)
_diffrn_measured_fraction_theta_full 0.990
_diffrn_measured_fraction_theta_max 0.992
_diffrn_radiation_type GaK\a
_diffrn_radiation_wavelength 1.3418
_diffrn_reflns_av_R_equivalents 0.0465
_diffrn_reflns_av_unetI/netI 0.0348
_diffrn_reflns_laue_measured_fraction_full 0.990
_diffrn_reflns_laue_measured_fraction_max 0.992
_diffrn_reflns_limit_h_max 9
_diffrn_reflns_limit_h_min -9
_diffrn_reflns_limit_k_max 7
_diffrn_reflns_limit_k_min -7
_diffrn_reflns_limit_l_max 9
_diffrn_reflns_limit_l_min -9
_diffrn_reflns_number 3511
_diffrn_reflns_point_group_measured_fraction_full 0.990
_diffrn_reflns_point_group_measured_fraction_max 0.992
_diffrn_reflns_theta_full 53.618
_diffrn_reflns_theta_max 56.992
_diffrn_reflns_theta_min 8.269
_exptl_absorpt_coefficient_mu 0.665
_exptl_crystal_density_diffrn 2.460
_exptl_crystal_F_000 272
_geom_special_details
;
 All esds (except the esd in the dihedral angle between two l.s. planes)
 are estimated using the full covariance matrix.  The cell esds are taken
 into account individually in the estimation of esds in distances, angles
 and torsion angles; correlations between esds in cell parameters are only
 used when they are defined by crystal symmetry.  An approximate (isotropic)
 treatment of cell esds is used for estimating esds involving l.s. planes.
;
_refine_diff_density_max 0.253
_refine_diff_density_min -0.249
_refine_diff_density_rms 0.061
_refine_ls_extinction_coef 0.0130(19)
_refine_ls_extinction_expression Fc^*^=kFc[1+0.001xFc^2^\l^3^/sin(2\q)]^-1/4^
_refine_ls_extinction_method 'SHELXL-2014/7 (Sheldrick 2014'
_refine_ls_goodness_of_fit_ref 1.203
_refine_ls_hydrogen_treatment constr
_refine_ls_matrix_type full
_refine_ls_number_parameters 92
_refine_ls_number_reflns 704
_refine_ls_number_restraints 91
_refine_ls_restrained_S_all 1.140
_refine_ls_R_factor_all 0.0452
_refine_ls_R_factor_gt 0.0366
_refine_ls_shift/su_max 0.000
_refine_ls_shift/su_mean 0.000
_refine_ls_structure_factor_coef Fsqd
_refine_ls_weighting_details 'w=1/[\s^2^(Fo^2^)+(0.0176P)^2^+0.2550P] where P=(Fo^2^+2Fc^2^)/3'
_refine_ls_weighting_scheme calc
_refine_ls_wR_factor_gt 0.0749
_refine_ls_wR_factor_ref 0.0780
_reflns_Friedel_coverage 0.000
_reflns_friedel_fraction_full .
_reflns_friedel_fraction_max .
_reflns_number_gt 611
_reflns_number_total 704
_reflns_special_details
;
 Reflections were merged by SHELXL according to the crystal
 class for the calculation of statistics and refinement.
 
 _reflns_Friedel_fraction is defined as the number of unique
 Friedel pairs measured divided by the number that would be
 possible theoretically, ignoring centric projections and
 systematic absences.
;
_reflns_threshold_expression 'I > 2\s(I)'
_cod_data_source_file Azulene_x2.cif
_cod_data_source_block Azulene_x2
_cod_database_code 3500025
_shelx_shelxl_version_number 2014/7
_shelx_space_group_comment
;
The symmetry employed for this shelxl refinement is uniquely defined
by the following loop, which should always be used as a source of
symmetry information in preference to the above space-group names.
They are only intended as comments.
;

loop_
_space_group_symop_operation_xyz
'x, y, z'
'-x, y+1/2, -z+1/2'
'-x, -y, -z'
'x, -y-1/2, z-1/2'

loop_
_atom_site_label
_atom_site_type_symbol
_atom_site_fract_x
_atom_site_fract_y
_atom_site_fract_z
_atom_site_U_iso_or_equiv
_atom_site_adp_type
_atom_site_occupancy
_atom_site_site_symmetry_order
_atom_site_calc_flag
_atom_site_refinement_flags_posn
_atom_site_refinement_flags_adp
_atom_site_refinement_flags_occupancy
_atom_site_disorder_assembly
_atom_site_disorder_group
C1 C 0.7963(14) -0.2086(13) 0.3335(14) 0.019(2) Uani 1 1 d . U . A -1
H1 H 0.7461 -0.3307 0.2615 0.023 Uiso 1 1 calc R U . A -1
C2 C 0.661(2) -0.0389(16) 0.3515(14) 0.0191(14) Uani 1 1 d . U . A -1
H2 H 0.5402 -0.0508 0.2986 0.023 Uiso 1 1 calc R U . A -1
C3 C 0.7371(16) 0.151(2) 0.4618(17) 0.026(2) Uani 1 1 d . U . A -1
H3 H 0.6452 0.2538 0.4739 0.031 Uiso 1 1 calc R U . A -1
C4 C 0.8911(3) 0.2333(4) 0.5527(3) 0.0199(5) Uani 1 1 d . U . A -1
H4 H 0.8889 0.3762 0.6086 0.024 Uiso 1 1 calc R U . A -1
C5 C 1.0509(3) 0.1230(4) 0.5692(3) 0.0163(5) Uani 1 1 d . U . A -1
C6 C 1.2174(14) 0.2041(18) 0.6682(16) 0.025(2) Uani 1 1 d . U . A -1
H6 H 1.2445 0.3391 0.7342 0.030 Uiso 1 1 calc R U . A -1
C7 C 1.319(2) 0.037(2) 0.6397(17) 0.036(3) Uani 1 1 d . U . A -1
H7 H 1.4398 0.0528 0.6916 0.043 Uiso 1 1 calc R U . A -1
C8 C 1.2783(15) -0.152(2) 0.5490(17) 0.0207(19) Uani 1 1 d . U . A -1
H8 H 1.3477 -0.2779 0.5270 0.025 Uiso 1 1 calc R U . A -1
C9 C 1.0893(3) -0.1007(4) 0.4938(3) 0.0164(5) Uani 1 1 d . U . A -1
C10 C 0.9701(3) -0.2418(5) 0.3890(3) 0.0199(5) Uani 1 1 d . U . A -1
H10 H 1.0169 -0.3786 0.3520 0.024 Uiso 1 1 calc R U . A -1

loop_
_atom_site_aniso_label
_atom_site_aniso_U_11
_atom_site_aniso_U_22
_atom_site_aniso_U_33
_atom_site_aniso_U_23
_atom_site_aniso_U_13
_atom_site_aniso_U_12
C1 0.038(4) 0.007(2) 0.014(4) 0.001(2) 0.011(3) 0.001(3)
C2 0.027(4) 0.020(3) 0.013(2) 0.0014(18) 0.012(3) 0.002(2)
C3 0.038(5) 0.022(3) 0.021(3) -0.001(3) 0.013(3) 0.007(4)
C4 0.0329(16) 0.0119(11) 0.0170(11) 0.0007(9) 0.0098(10) -0.0003(9)
C5 0.0280(16) 0.0103(11) 0.0128(10) 0.0004(8) 0.0092(10) -0.0031(9)
C6 0.016(3) 0.039(4) 0.020(4) -0.002(3) -0.002(2) -0.017(3)
C7 0.022(3) 0.049(4) 0.035(4) 0.011(3) -0.001(2) -0.005(2)
C8 0.007(2) 0.033(4) 0.021(3) 0.016(2) -0.0007(19) 0.004(2)
C9 0.0229(16) 0.0135(11) 0.0148(9) 0.0031(9) 0.0086(9) -0.0002(8)
C10 0.0302(17) 0.0144(12) 0.0163(11) 0.0008(9) 0.0077(10) -0.0011(10)

loop_
_atom_type_symbol
_atom_type_description
_atom_type_scat_dispersion_real
_atom_type_scat_dispersion_imag
_atom_type_scat_source
C C 0.0137 0.0067 'International Tables Vol C Tables 4.2.6.8 and 6.1.1.4'
H H 0.0000 0.0000 'International Tables Vol C Tables 4.2.6.8 and 6.1.1.4'

loop_
_geom_angle_atom_site_label_1
_geom_angle_atom_site_label_2
_geom_angle_atom_site_label_3
_geom_angle
_geom_angle_site_symmetry_1
_geom_angle_site_symmetry_3
C10 C1 C2 138.7(10) . .
C10 C1 H1 110.6 . .
C2 C1 H1 110.6 . .
C3 C2 C1 111.2(14) . .
C3 C2 H2 124.4 . .
C1 C2 H2 124.4 . .
C4 C3 C2 142.8(12) . .
C4 C3 H3 108.6 . .
C2 C3 H3 108.6 . .
C3 C4 C5 124.2(5) . .
C3 C4 H4 117.9 . .
C5 C4 H4 117.9 . .
C4 C5 C6 125.7(5) . .
C4 C5 C9 128.2(3) . .
C6 C5 C9 106.2(5) . .
C7 C6 C5 99.3(12) . .
C7 C6 H6 130.3 . .
C5 C6 H6 130.3 . .
C6 C7 C8 129.5(17) . .
C6 C7 H7 115.3 . .
C8 C7 H7 115.3 . .
C7 C8 C9 96.2(13) . .
C7 C8 H8 131.9 . .
C9 C8 H8 131.9 . .
C10 C9 C8 124.2(6) . .
C10 C9 C5 127.0(3) . .
C8 C9 C5 108.9(6) . .
C1 C10 C9 127.9(5) . .
C1 C10 H10 116.0 . .
C9 C10 H10 116.0 . .

loop_
_geom_bond_atom_site_label_1
_geom_bond_atom_site_label_2
_geom_bond_distance
_geom_bond_site_symmetry_2
C1 C10 1.345(11) .
C1 C2 1.472(14) .
C1 H1 0.9500 .
C2 C3 1.466(16) .
C2 H2 0.9500 .
C3 C4 1.356(13) .
C3 H3 0.9500 .
C4 C5 1.379(3) .
C4 H4 0.9500 .
C5 C6 1.452(10) .
C5 C9 1.496(3) .
C6 C7 1.303(14) .
C6 H6 0.9500 .
C7 C8 1.325(17) .
C7 H7 0.9500 .
C8 C9 1.474(12) .
C8 H8 0.9500 .
C9 C10 1.388(3) .
C10 H10 0.9500 .

loop_
_geom_torsion_atom_site_label_1
_geom_torsion_atom_site_label_2
_geom_torsion_atom_site_label_3
_geom_torsion_atom_site_label_4
_geom_torsion
_geom_torsion_site_symmetry_1
_geom_torsion_site_symmetry_2
_geom_torsion_site_symmetry_3
_geom_torsion_site_symmetry_4
C10 C1 C2 C3 0.3(18) . . . .
C1 C2 C3 C4 2(2) . . . .
C2 C3 C4 C5 -3(2) . . . .
C3 C4 C5 C6 -178.8(9) . . . .
C3 C4 C5 C9 0.3(8) . . . .
C4 C5 C6 C7 179.6(7) . . . .
C9 C5 C6 C7 0.3(10) . . . .
C5 C6 C7 C8 -1.0(18) . . . .
C6 C7 C8 C9 1.2(18) . . . .
C7 C8 C9 C10 179.5(6) . . . .
C7 C8 C9 C5 -0.7(10) . . . .
C4 C5 C9 C10 0.8(3) . . . .
C6 C5 C9 C10 -179.9(5) . . . .
C4 C5 C9 C8 -179.0(6) . . . .
C6 C5 C9 C8 0.3(8) . . . .
C2 C1 C10 C9 -1.1(16) . . . .
C8 C9 C10 C1 179.7(9) . . . .
C5 C9 C10 C1 -0.1(7) . . . .
